data_7102350
loop_
_publ_author_name
'Fu, Xiao'
'Jiang, Zhiyong'
'Tan, Choon-Hong'

_publ_section_title
;
 Bicyclic guanidine-catalyzed enantioselective phospha-Michael
 reaction: synthesis of chiral beta-aminophosphine oxides and
 beta-aminophosphines.
;
_journal_issue 47
_journal_name_full 'Chemical communications (Cambridge, England)'
_journal_page_first 5058
_journal_page_last 5060
_journal_paper_doi 10.1039/b713151h
_journal_year 2007
_chemical_formula_sum 'C28 H21 Cl N O3 P'
_chemical_formula_weight 485.88
_chemical_name_systematic
;
?
;
_space_group_IT_number 4
_symmetry_cell_setting monoclinic
_symmetry_space_group_name_Hall 'P 2yb'
_symmetry_space_group_name_H-M 'P 1 21 1'
_atom_sites_solution_hydrogens geom
_atom_sites_solution_primary direct
_atom_sites_solution_secondary difmap
_audit_creation_method SHELXL-97
_cell_angle_alpha 90.00
_cell_angle_beta 98.307(2)
_cell_angle_gamma 90.00
_cell_formula_units_Z 2
_cell_length_a 8.8819(9)
_cell_length_b 7.7118(8)
_cell_length_c 17.3991(18)
_cell_measurement_reflns_used 2765
_cell_measurement_temperature 295(2)
_cell_measurement_theta_max 27.04
_cell_measurement_theta_min 2.44
_cell_volume 1179.3(2)
_computing_cell_refinement 'Bruker SMART'
_computing_data_collection 'Bruker SMART'
_computing_data_reduction 'Bruker SAINT'
_computing_molecular_graphics 'Bruker SHELXTL'
_computing_publication_material 'Bruker SHELXTL'
_computing_structure_refinement 'SHELXL-97 (Sheldrick, 1997)'
_computing_structure_solution 'SHELXS-97 (Sheldrick, 1990)'
_diffrn_ambient_temperature 295(2)
_diffrn_measured_fraction_theta_full 0.996
_diffrn_measured_fraction_theta_max 0.996
_diffrn_measurement_device_type 'CCD area detector'
_diffrn_measurement_method 'phi and omega scans'
_diffrn_radiation_monochromator graphite
_diffrn_radiation_source 'fine-focus sealed tube'
_diffrn_radiation_type MoK\a
_diffrn_radiation_wavelength 0.71073
_diffrn_reflns_av_R_equivalents 0.0272
_diffrn_reflns_av_sigmaI/netI 0.0455
_diffrn_reflns_limit_h_max 7
_diffrn_reflns_limit_h_min -10
_diffrn_reflns_limit_k_max 9
_diffrn_reflns_limit_k_min -9
_diffrn_reflns_limit_l_max 20
_diffrn_reflns_limit_l_min -19
_diffrn_reflns_number 6743
_diffrn_reflns_theta_full 25.00
_diffrn_reflns_theta_max 25.00
_diffrn_reflns_theta_min 2.32
_exptl_absorpt_coefficient_mu 0.261
_exptl_absorpt_correction_T_max 0.9743
_exptl_absorpt_correction_T_min 0.8182
_exptl_absorpt_correction_type 'Sadabs, (Sheldrick 2001)'
_exptl_crystal_colour Colourless
_exptl_crystal_density_diffrn 1.368
_exptl_crystal_density_meas 0
_exptl_crystal_density_method 'not measured'
_exptl_crystal_description Block
_exptl_crystal_F_000 504
_exptl_crystal_size_max 0.80
_exptl_crystal_size_mid 0.40
_exptl_crystal_size_min 0.10
_refine_diff_density_max 0.313
_refine_diff_density_min -0.243
_refine_diff_density_rms 0.047
_refine_ls_abs_structure_details 'Flack H D (1983), Acta Cryst. A39, 876-881'
_refine_ls_abs_structure_Flack 0.09(9)
_refine_ls_extinction_method none
_refine_ls_goodness_of_fit_ref 1.106
_refine_ls_hydrogen_treatment constr
_refine_ls_matrix_type full
_refine_ls_number_parameters 307
_refine_ls_number_reflns 3657
_refine_ls_number_restraints 1
_refine_ls_restrained_S_all 1.106
_refine_ls_R_factor_all 0.0484
_refine_ls_R_factor_gt 0.0466
_refine_ls_shift/su_max 0.000
_refine_ls_shift/su_mean 0.000
_refine_ls_structure_factor_coef Fsqd
_refine_ls_weighting_details 'calc w=1/[\s^2^(Fo^2^)+(0.0515P)^2^+0.3822P] where P=(Fo^2^+2Fc^2^)/3'
_refine_ls_weighting_scheme calc
_refine_ls_wR_factor_gt 0.1149
_refine_ls_wR_factor_ref 0.1161
_reflns_number_gt 3517
_reflns_number_total 3657
_reflns_threshold_expression >2sigma(I)
_cod_data_source_file b713151h.txt
_cod_data_source_block 7221
_cod_depositor_comments
;
The following automatic conversions were performed:
'_symmetry_cell_setting' value 'Monoclinic' changed to 'monoclinic'
according to '/home/saulius/struct/CIF-dictionaries/cif_core.dic'
dictionary named 'cif_core.dic' version 2.4.1 from 2010-06-29.

Automatic conversion script
Id: cif_fix_enum 1527 2010-12-29 10:47:43Z saulius 

The following automatic conversions were performed:

'_refine_ls_hydrogen_treatment' value 'contr' was replaced with the
value 'constr' as specified in the replacement file
'src/cod-tools/trunk/data/replacement-values/replacement_values.lst'.

Automatic conversion script
Id: cif_fix_values 5376 2017-05-30 11:51:03Z andrius 
;
_cod_original_sg_symbol_H-M P2(1)
_cod_database_code 7102350

loop_
_symmetry_equiv_pos_as_xyz
'x, y, z'
'-x, y+1/2, -z'

loop_
_atom_site_label
_atom_site_type_symbol
_atom_site_fract_x
_atom_site_fract_y
_atom_site_fract_z
_atom_site_U_iso_or_equiv
_atom_site_adp_type
_atom_site_occupancy
_atom_site_symmetry_multiplicity
_atom_site_calc_flag
_atom_site_refinement_flags
Cl1 Cl 0.71452(13) 0.96110(14) 0.39892(6) 0.0746(3) Uani 1 1 d .
P1 P 0.59450(8) 0.49010(10) 0.23950(4) 0.03440(19) Uani 1 1 d .
O1 O 0.6766(2) 0.3240(3) 0.23788(12) 0.0440(5) Uani 1 1 d .
O2 O 0.6781(4) 0.5348(5) 0.52140(15) 0.0874(12) Uani 1 1 d .
O3 O 0.4786(4) 0.6717(5) 0.47631(18) 0.0881(11) Uani 1 1 d .
N1 N 0.5745(3) 0.5651(4) 0.47120(16) 0.0490(7) Uani 1 1 d .
C1 C 0.6293(3) 0.5895(5) 0.33738(17) 0.0379(7) Uani 1 1 d .
H1 H 0.5725 0.6987 0.3352 0.045 Uiso 1 1 calc R
C2 C 0.5672(3) 0.4715(5) 0.39587(16) 0.0434(7) Uani 1 1 d .
H2A H 0.4628 0.4401 0.3768 0.052 Uiso 1 1 calc R
H2B H 0.6271 0.3661 0.4030 0.052 Uiso 1 1 calc R
C3 C 0.7954(3) 0.6309(5) 0.36419(17) 0.0437(8) Uani 1 1 d .
C4 C 0.8437(4) 0.7929(6) 0.39389(19) 0.0512(9) Uani 1 1 d .
C5 C 0.9940(5) 0.8255(7) 0.4224(2) 0.0668(12) Uani 1 1 d .
H5 H 1.0236 0.9344 0.4420 0.080 Uiso 1 1 calc R
C6 C 1.0986(5) 0.6967(8) 0.4215(2) 0.0762(15) Uani 1 1 d .
H6 H 1.2002 0.7182 0.4405 0.091 Uiso 1 1 calc R
C7 C 1.0555(4) 0.5359(8) 0.3930(2) 0.0735(15) Uani 1 1 d .
H7 H 1.1279 0.4489 0.3925 0.088 Uiso 1 1 calc R
C8 C 0.9044(3) 0.5027(6) 0.36484(19) 0.0532(9) Uani 1 1 d .
H8 H 0.8758 0.3928 0.3461 0.064 Uiso 1 1 calc R
C9 C 0.3877(3) 0.4726(5) 0.21749(15) 0.0393(7) Uani 1 1 d .
C10 C 0.3099(4) 0.6140(5) 0.1843(2) 0.0480(8) Uani 1 1 d .
H10 H 0.3638 0.7123 0.1736 0.058 Uiso 1 1 calc R
C11 C 0.1504(5) 0.6130(6) 0.1663(2) 0.0637(11) Uani 1 1 d .
H11 H 0.0993 0.7094 0.1434 0.076 Uiso 1 1 calc R
C12 C 0.0718(4) 0.4700(7) 0.1826(2) 0.0637(11) Uani 1 1 d .
H12 H -0.0336 0.4696 0.1704 0.076 Uiso 1 1 calc R
C13 C 0.1446(4) 0.3241(6) 0.2170(2) 0.0516(9) Uani 1 1 d .
C14 C 0.0607(5) 0.1772(7) 0.2343(2) 0.0681(12) Uani 1 1 d .
H14 H -0.0449 0.1786 0.2230 0.082 Uiso 1 1 calc R
C15 C 0.1316(5) 0.0346(7) 0.2671(3) 0.0751(14) Uani 1 1 d .
H15 H 0.0746 -0.0615 0.2776 0.090 Uiso 1 1 calc R
C16 C 0.2894(5) 0.0308(6) 0.2852(2) 0.0622(11) Uani 1 1 d .
H16 H 0.3367 -0.0672 0.3086 0.075 Uiso 1 1 calc R
C17 C 0.3757(4) 0.1694(5) 0.26905(19) 0.0484(8) Uani 1 1 d .
H17 H 0.4812 0.1638 0.2807 0.058 Uiso 1 1 calc R
C18 C 0.3059(4) 0.3212(5) 0.23472(18) 0.0402(7) Uani 1 1 d .
C19 C 0.6492(3) 0.6523(4) 0.17331(17) 0.0372(7) Uani 1 1 d .
C20 C 0.6677(4) 0.8225(5) 0.1951(2) 0.0477(8) Uani 1 1 d .
H20 H 0.6484 0.8550 0.2442 0.057 Uiso 1 1 calc R
C21 C 0.7145(5) 0.9483(5) 0.1464(2) 0.0583(10) Uani 1 1 d .
H21 H 0.7238 1.0633 0.1624 0.070 Uiso 1 1 calc R
C22 C 0.7464(5) 0.9010(6) 0.0753(2) 0.0640(11) Uani 1 1 d .
H22 H 0.7826 0.9840 0.0438 0.077 Uiso 1 1 calc R
C23 C 0.7262(5) 0.7307(5) 0.0484(2) 0.0536(9) Uani 1 1 d .
C24 C 0.7543(6) 0.6833(7) -0.0269(2) 0.0799(14) Uani 1 1 d .
H24 H 0.7927 0.7654 -0.0581 0.096 Uiso 1 1 calc R
C25 C 0.7264(7) 0.5214(7) -0.0539(2) 0.0926(17) Uani 1 1 d .
H25 H 0.7435 0.4936 -0.1040 0.111 Uiso 1 1 calc R
C26 C 0.6723(7) 0.3948(7) -0.0078(2) 0.0776(14) Uani 1 1 d .
H26 H 0.6535 0.2834 -0.0273 0.093 Uiso 1 1 calc R
C27 C 0.6466(5) 0.4330(5) 0.0658(2) 0.0528(9) Uani 1 1 d .
H27 H 0.6104 0.3471 0.0959 0.063 Uiso 1 1 calc R
C28 C 0.6742(4) 0.6018(5) 0.09701(18) 0.0404(7) Uani 1 1 d .

loop_
_atom_site_aniso_label
_atom_site_aniso_U_11
_atom_site_aniso_U_22
_atom_site_aniso_U_33
_atom_site_aniso_U_23
_atom_site_aniso_U_13
_atom_site_aniso_U_12
Cl1 0.0862(7) 0.0545(7) 0.0768(6) -0.0211(6) -0.0100(5) 0.0006(6)
P1 0.0364(4) 0.0353(4) 0.0313(3) -0.0014(3) 0.0041(3) -0.0011(4)
O1 0.0458(12) 0.0416(14) 0.0445(12) -0.0031(11) 0.0058(10) 0.0036(11)
O2 0.094(2) 0.120(3) 0.0422(14) -0.0046(16) -0.0129(14) 0.013(2)
O3 0.082(2) 0.112(3) 0.075(2) -0.024(2) 0.0250(16) 0.035(2)
N1 0.0459(15) 0.063(2) 0.0395(15) -0.0008(14) 0.0123(13) -0.0034(15)
C1 0.0385(15) 0.0392(18) 0.0345(15) -0.0027(14) 0.0004(12) 0.0026(14)
C2 0.0439(15) 0.053(2) 0.0341(14) -0.0041(17) 0.0091(12) 0.0000(17)
C3 0.0394(16) 0.062(2) 0.0295(14) 0.0020(15) 0.0052(12) -0.0014(16)
C4 0.0498(19) 0.062(3) 0.0401(18) -0.0001(17) 0.0012(14) -0.0161(17)
C5 0.059(2) 0.089(3) 0.051(2) 0.001(2) 0.0015(18) -0.024(3)
C6 0.042(2) 0.125(5) 0.059(2) 0.001(3) 0.0003(18) -0.020(3)
C7 0.0450(19) 0.119(5) 0.055(2) -0.006(3) 0.0044(17) 0.019(2)
C8 0.0441(17) 0.067(3) 0.0474(17) -0.0074(19) 0.0022(13) 0.006(2)
C9 0.0398(15) 0.0441(19) 0.0335(14) -0.0061(16) 0.0037(12) -0.0001(16)
C10 0.0498(19) 0.044(2) 0.0491(19) 0.0043(16) 0.0034(15) 0.0021(16)
C11 0.056(2) 0.065(3) 0.067(2) 0.005(2) -0.0014(18) 0.020(2)
C12 0.0348(16) 0.082(3) 0.073(2) -0.007(3) 0.0023(16) -0.002(2)
C13 0.0433(18) 0.062(2) 0.050(2) -0.0144(18) 0.0086(15) -0.0073(18)
C14 0.050(2) 0.086(4) 0.071(3) -0.018(3) 0.0197(19) -0.025(2)
C15 0.080(3) 0.074(4) 0.076(3) -0.009(2) 0.028(2) -0.035(3)
C16 0.079(3) 0.052(3) 0.058(2) -0.0015(18) 0.0173(19) -0.017(2)
C17 0.0491(18) 0.051(2) 0.0443(18) 0.0012(17) 0.0053(14) -0.0066(17)
C18 0.0424(16) 0.047(2) 0.0318(15) -0.0116(14) 0.0058(12) -0.0056(15)
C19 0.0361(15) 0.0392(18) 0.0353(15) -0.0005(14) 0.0016(11) -0.0038(13)
C20 0.060(2) 0.040(2) 0.0426(18) -0.0054(15) 0.0034(15) -0.0040(16)
C21 0.079(2) 0.038(2) 0.055(2) 0.0011(17) 0.0009(18) -0.0116(19)
C22 0.089(3) 0.052(2) 0.052(2) 0.0090(19) 0.013(2) -0.015(2)
C23 0.069(2) 0.053(2) 0.0392(18) 0.0057(17) 0.0108(16) -0.0051(18)
C24 0.123(4) 0.076(4) 0.046(2) 0.008(2) 0.032(2) -0.005(3)
C25 0.166(5) 0.075(4) 0.043(2) -0.003(2) 0.036(3) 0.007(4)
C26 0.128(4) 0.060(3) 0.046(2) -0.014(2) 0.015(2) -0.004(3)
C27 0.072(2) 0.045(2) 0.0410(17) -0.0031(16) 0.0074(16) -0.0041(18)
C28 0.0423(16) 0.044(2) 0.0342(16) 0.0008(14) 0.0021(12) -0.0043(15)

loop_
_atom_type_symbol
_atom_type_description
_atom_type_scat_dispersion_real
_atom_type_scat_dispersion_imag
_atom_type_scat_source
C C 0.0033 0.0016 'International Tables Vol C Tables 4.2.6.8 and 6.1.1.4'
H H 0.0000 0.0000 'International Tables Vol C Tables 4.2.6.8 and 6.1.1.4'
N N 0.0061 0.0033 'International Tables Vol C Tables 4.2.6.8 and 6.1.1.4'
O O 0.0106 0.0060 'International Tables Vol C Tables 4.2.6.8 and 6.1.1.4'
P P 0.1023 0.0942 'International Tables Vol C Tables 4.2.6.8 and 6.1.1.4'
Cl Cl 0.1484 0.1585 'International Tables Vol C Tables 4.2.6.8 and 6.1.1.4'

loop_
_geom_angle_atom_site_label_1
_geom_angle_atom_site_label_2
_geom_angle_atom_site_label_3
_geom_angle
O1 P1 C19 114.09(14)
O1 P1 C9 114.60(16)
C19 P1 C9 105.75(15)
O1 P1 C1 111.06(14)
C19 P1 C1 105.90(15)
C9 P1 C1 104.64(13)
O2 N1 O3 124.1(3)
O2 N1 C2 118.6(3)
O3 N1 C2 117.2(3)
C3 C1 C2 110.5(2)
C3 C1 P1 113.3(2)
C2 C1 P1 109.7(2)
N1 C2 C1 108.9(3)
C8 C3 C4 117.4(3)
C8 C3 C1 120.1(3)
C4 C3 C1 122.4(3)
C5 C4 C3 121.8(4)
C5 C4 Cl1 117.2(3)
C3 C4 Cl1 121.1(3)
C6 C5 C4 119.3(5)
C5 C6 C7 120.6(4)
C6 C7 C8 120.1(4)
C3 C8 C7 120.8(4)
C10 C9 C18 119.8(3)
C10 C9 P1 117.3(3)
C18 C9 P1 122.9(3)
C9 C10 C11 121.3(4)
C12 C11 C10 119.3(4)
C11 C12 C13 121.8(3)
C12 C13 C14 120.9(4)
C12 C13 C18 119.9(4)
C14 C13 C18 119.2(4)
C15 C14 C13 121.0(4)
C14 C15 C16 120.3(4)
C17 C16 C15 120.9(4)
C16 C17 C18 120.6(3)
C17 C18 C13 118.1(3)
C17 C18 C9 124.0(3)
C13 C18 C9 117.9(3)
C20 C19 C28 119.3(3)
C20 C19 P1 121.2(3)
C28 C19 P1 119.5(3)
C19 C20 C21 122.4(3)
C22 C21 C20 119.2(4)
C21 C22 C23 121.5(4)
C22 C23 C24 121.4(4)
C22 C23 C28 119.7(3)
C24 C23 C28 119.0(4)
C25 C24 C23 121.0(4)
C24 C25 C26 120.7(4)
C27 C26 C25 120.5(4)
C26 C27 C28 120.9(4)
C27 C28 C23 117.8(3)
C27 C28 C19 124.3(3)
C23 C28 C19 117.9(3)

loop_
_geom_bond_atom_site_label_1
_geom_bond_atom_site_label_2
_geom_bond_distance
Cl1 C4 1.742(4)
P1 O1 1.476(3)
P1 C19 1.813(3)
P1 C9 1.826(3)
P1 C1 1.853(3)
O2 N1 1.196(4)
O3 N1 1.197(4)
N1 C2 1.489(4)
C1 C3 1.515(4)
C1 C2 1.527(5)
C3 C8 1.383(5)
C3 C4 1.395(5)
C4 C5 1.378(5)
C5 C6 1.362(7)
C6 C7 1.370(8)
C7 C8 1.385(5)
C9 C10 1.373(5)
C9 C18 1.429(5)
C10 C11 1.406(5)
C11 C12 1.357(7)
C12 C13 1.389(6)
C13 C14 1.412(6)
C13 C18 1.422(5)
C14 C15 1.352(7)
C15 C16 1.391(6)
C16 C17 1.368(5)
C17 C18 1.416(5)
C19 C20 1.369(5)
C19 C28 1.431(4)
C20 C21 1.390(5)
C21 C22 1.359(6)
C22 C23 1.397(6)
C23 C24 1.418(5)
C23 C28 1.425(5)
C24 C25 1.345(7)
C25 C26 1.393(7)
C26 C27 1.365(5)
C27 C28 1.418(5)
